data_7245715
loop_
_publ_author_name
'Li, Zi-Xi'
'Sun, Zhen-Zhou'
'Wang, Guo'
'Yang, Wei'
'Han, Hong-Liang'
'Yang, Yu-Ping'
'Li, Zhong-Feng'
'Dai, Lixiong'
'Yao, Yi-Shan'
'Jin, Qiong-Hua'

_publ_section_title
;
 Study on the luminescence properties of ionic [Cu(N^N)(P^P)]+ complexes:
 influence of ligands, counteranions and weak interactions
;
_journal_name_full CrystEngComm
_journal_paper_doi 10.1039/D2CE01177H
_journal_year 2022
_chemical_formula_moiety 'C45 H36 Cu N6 P2, C N S'
_chemical_formula_sum 'C46 H36 Cu N7 P2 S'
_chemical_formula_weight 844.36
_space_group_crystal_system triclinic
_space_group_IT_number 2
_space_group_name_Hall '-P 1'
_space_group_name_H-M_alt 'P -1'
_atom_sites_solution_hydrogens geom
_atom_sites_solution_primary dual
_audit_creation_date 2017-06-16
_audit_creation_method
;
Olex2 1.2
(compiled 2017.03.02 svn.r3394 for OlexSys, GUI svn.r5324)
;
_audit_update_record
;
2021-06-20 deposited with the CCDC.	2022-09-27 downloaded from the CCDC.
;
_cell_angle_alpha 92.8536(6)
_cell_angle_beta 97.8598(7)
_cell_angle_gamma 112.2880(9)
_cell_formula_units_Z 2
_cell_length_a 9.85352(9)
_cell_length_b 12.59230(11)
_cell_length_c 18.04231(13)
_cell_measurement_reflns_used 16611
_cell_measurement_temperature 297.30(10)
_cell_measurement_theta_max 73.4730
_cell_measurement_theta_min 3.8450
_cell_volume 2039.29(3)
_computing_cell_refinement 'CrysAlisPro 1.171.39.33c (Rigaku OD, 2017)'
_computing_data_collection 'CrysAlisPro 1.171.39.33c (Rigaku OD, 2017)'
_computing_data_reduction 'CrysAlisPro 1.171.39.33c (Rigaku OD, 2017)'
_computing_molecular_graphics 'Olex2 (Dolomanov et al., 2009)'
_computing_publication_material 'Olex2 (Dolomanov et al., 2009)'
_computing_structure_refinement 'ShelXL (Sheldrick, 2015)'
_computing_structure_solution 'ShelXT (Sheldrick, 2015)'
_diffrn_ambient_environment air
_diffrn_ambient_temperature 297.30(10)
_diffrn_detector 'CCD plate'
_diffrn_measured_fraction_theta_full 0.996
_diffrn_measured_fraction_theta_max 0.996
_diffrn_measurement_details
;
List of Runs (angles in degrees, time in seconds):

  # Type    Start    End  Width  t~exp~   \w     \q     \k     \f   Frames
#--------------------------------------------------------------------------
  1  \w    -89.00  22.00   0.50    0.50    --    0.00 -57.00 -30.00  222
  2  \w    -89.00  17.00   0.50    0.50    --    0.00 -37.00-120.00  212
  3  \w    -89.00  17.00   0.50    0.50    --    0.00 -37.00   0.00  212
  4  \w    -17.00  89.00   0.50    0.50    --    0.00  37.00-150.00  212
  5  \w    -83.00 -50.00   0.50    0.50    --    0.00 -19.00 120.00   66
  6  \w    125.00 153.00   0.50    0.50    --   94.60  45.00 -60.00   56
  7  \w     23.00 117.00   0.50    0.50    --   94.60 -61.00 -60.00  188
  8  \w     69.00  97.00   0.50    0.50    --   94.60 -82.00-150.00   56
  9  \w     76.00 106.00   0.50    0.50    --   94.60  45.00 -60.00   60
 10  \w      5.00 117.00   0.50    0.50    --   94.60 -61.00  90.00  224
 11  \w     91.00 117.00   0.50    0.50    --   94.60 -82.00 150.00   52
 12  \w     66.00  92.00   0.50    0.50    --   94.60  78.00  72.51   52
 13  \w     17.00  43.00   0.50    0.50    --   94.60 -82.00-150.00   52
 14  \w     57.00 103.00   0.50    0.50    --   94.60 -82.00  30.00   92
 15  \w     28.00 126.00   0.50    0.50    --   94.60 -82.00  90.00  196
 16  \w      6.00 112.00   0.50    0.50    --   94.60 -15.00 -60.00  212
 17  \w    107.00 133.00   0.50    0.50    --   94.60  78.00  72.51   52
 18  \w     78.00 184.00   0.50    0.50    --   94.60  30.00 -90.00  212
 19  \w     22.00  74.00   0.50    0.50    --   94.60 -82.00-120.00  104
 20  \w     82.00 108.00   0.50    0.50    --   94.60 -82.00-120.00   52
 21  \w      5.00 126.00   0.50    0.50    --   94.60 -82.00 -60.00  242
 22  \w     53.00 120.00   0.50    0.50    --   94.60 -82.00-180.00  134
 23  \w     71.00 184.00   0.50    0.50    --   94.60  15.00-150.00  226
;
_diffrn_measurement_device 'four-circle diffractometer'
_diffrn_measurement_device_type 'XtaLAB AFC12 (RINC): Kappa dual home/near'
_diffrn_measurement_method '\w scans'
_diffrn_orient_matrix_type 'CrysAlisPro convention (1999,Acta A55,543-557)'
_diffrn_orient_matrix_UB_11 -0.1006488000
_diffrn_orient_matrix_UB_12 0.0585425000
_diffrn_orient_matrix_UB_13 -0.0359193000
_diffrn_orient_matrix_UB_21 -0.0957302000
_diffrn_orient_matrix_UB_22 -0.0344935000
_diffrn_orient_matrix_UB_23 0.0623786000
_diffrn_orient_matrix_UB_31 0.1004483000
_diffrn_orient_matrix_UB_32 0.1143798000
_diffrn_orient_matrix_UB_33 0.0483833000
_diffrn_radiation_monochromator mirror
_diffrn_radiation_probe x-ray
_diffrn_radiation_type CuK\a
_diffrn_radiation_wavelength 1.54184
_diffrn_reflns_av_R_equivalents 0.0335
_diffrn_reflns_av_unetI/netI 0.0274
_diffrn_reflns_Laue_measured_fraction_full 0.996
_diffrn_reflns_Laue_measured_fraction_max 0.996
_diffrn_reflns_limit_h_max 11
_diffrn_reflns_limit_h_min -11
_diffrn_reflns_limit_k_max 14
_diffrn_reflns_limit_k_min -12
_diffrn_reflns_limit_l_max 21
_diffrn_reflns_limit_l_min -21
_diffrn_reflns_number 22197
_diffrn_reflns_point_group_measured_fraction_full 0.996
_diffrn_reflns_point_group_measured_fraction_max 0.996
_diffrn_reflns_theta_full 66.595
_diffrn_reflns_theta_max 66.595
_diffrn_reflns_theta_min 3.817
_diffrn_source 'micro-focus sealed X-ray tube'
_diffrn_source_type 'Rigaku (Cu) X-ray Source'
_exptl_absorpt_coefficient_mu 2.312
_exptl_absorpt_correction_T_max 1.00000
_exptl_absorpt_correction_T_min 0.35493
_exptl_absorpt_correction_type multi-scan
_exptl_absorpt_process_details
;
CrysAlisPro 1.171.39.33c (Rigaku Oxford Diffraction, 2017)
Empirical absorption correction using spherical harmonics,
 implemented in SCALE3 ABSPACK scaling algorithm.
;
_exptl_crystal_colour 'clear orangish orange'
_exptl_crystal_colour_lustre clear
_exptl_crystal_colour_modifier orangish
_exptl_crystal_colour_primary orange
_exptl_crystal_density_diffrn 1.375
_exptl_crystal_description block
_exptl_crystal_F_000 872
_exptl_crystal_size_max 0.35
_exptl_crystal_size_mid 0.28
_exptl_crystal_size_min 0.28
_refine_diff_density_max 0.340
_refine_diff_density_min -0.760
_refine_diff_density_rms 0.079
_refine_ls_extinction_method none
_refine_ls_goodness_of_fit_ref 1.029
_refine_ls_hydrogen_treatment constr
_refine_ls_matrix_type full
_refine_ls_number_parameters 514
_refine_ls_number_reflns 7166
_refine_ls_number_restraints 0
_refine_ls_restrained_S_all 1.029
_refine_ls_R_factor_all 0.0460
_refine_ls_R_factor_gt 0.0437
_refine_ls_shift/su_max 0.001
_refine_ls_shift/su_mean 0.000
_refine_ls_structure_factor_coef Fsqd
_refine_ls_weighting_details 'w=1/[\s^2^(Fo^2^)+(0.0780P)^2^+0.6400P] where P=(Fo^2^+2Fc^2^)/3'
_refine_ls_weighting_scheme calc
_refine_ls_wR_factor_gt 0.1196
_refine_ls_wR_factor_ref 0.1216
_reflns_Friedel_coverage 0.000
_reflns_number_gt 6578
_reflns_number_total 7166
_reflns_threshold_expression 'I > 2\s(I)'
_cod_data_source_file d2ce01177h2.cif
_cod_data_source_block zn-311
_cod_database_code 7245715
_shelx_shelxl_version_number 2014/7
_chemical_oxdiff_formula 'Cu1 S1 C1 H1 N1 P1'
_shelx_space_group_comment
;
The symmetry employed for this shelxl refinement is uniquely defined
by the following loop, which should always be used as a source of
symmetry information in preference to the above space-group names.
They are only intended as comments.
;
_reflns_odcompleteness_completeness 99.56
_reflns_odcompleteness_iscentric 1
_reflns_odcompleteness_theta 66.97
_olex2_refinement_description
;
1. Fixed Uiso
 At 1.2 times of:
  All C(H) groups, All C(H,H) groups
2.a Secondary CH2 refined with riding coordinates:
 C20(H20A,H20B), C33(H33A,H33B)
2.b Aromatic/amide H refined with riding coordinates:
 C1(H1), C10(H10), C8(H8), C39(H39), C3(H3), C9(H9), C41(H41), C2(H2),
 C15(H15), C45(H45), C32(H32), C35(H35), C42(H42), C22(H22), C14(H14), C37(H37),
  C18(H18), C43(H43), C28(H28), C16(H16), C26(H26), C44(H44), C36(H36),
 C38(H38), C17(H17), C13(H13), C31(H31), C25(H25), C23(H23), C24(H24), C29(H29),
  C30(H30)
;
_olex2_submission_special_instructions 'No special instructions were received'
_oxdiff_exptl_absorpt_empirical_details
;
Empirical correction (ABSPACK) includes:
- Absorption correction using spherical harmonics
- Frame scaling
;
_oxdiff_exptl_absorpt_empirical_full_max 2.097
_oxdiff_exptl_absorpt_empirical_full_min 0.599

loop_
_space_group_symop_operation_xyz
'x, y, z'
'-x, -y, -z'

loop_
_atom_site_label
_atom_site_type_symbol
_atom_site_fract_x
_atom_site_fract_y
_atom_site_fract_z
_atom_site_U_iso_or_equiv
_atom_site_adp_type
_atom_site_occupancy
_atom_site_site_symmetry_order
_atom_site_calc_flag
_atom_site_refinement_flags_posn
_atom_site_refinement_flags_adp
_atom_site_refinement_flags_occupancy
_atom_site_disorder_assembly
_atom_site_disorder_group
Cu1 Cu 0.52745(3) 0.75564(3) 0.71492(2) 0.03964(11) Uani 1 1 d . . . . .
P1 P 0.31136(6) 0.75801(5) 0.73766(3) 0.04033(14) Uani 1 1 d . . . . .
P2 P 0.68099(6) 0.83388(5) 0.82505(3) 0.03955(14) Uani 1 1 d . . . . .
S1 S -0.48109(15) 0.11386(9) 0.71080(5) 0.1008(3) Uani 1 1 d . . . . .
N1 N 0.58455(18) 0.80216(14) 0.61286(9) 0.0382(4) Uani 1 1 d . . . . .
N5 N 0.44235(19) 0.85530(16) 0.88396(10) 0.0440(4) Uani 1 1 d . . . . .
N2 N 0.55128(19) 0.60632(14) 0.67329(10) 0.0406(4) Uani 1 1 d . . . . .
N6 N 0.4861(2) 0.85153(18) 1.01352(10) 0.0490(4) Uani 1 1 d . . . . .
N3 N 0.7924(2) 0.6896(2) 0.41120(11) 0.0588(5) Uani 1 1 d . . . . .
C5 C 0.6252(2) 0.72645(17) 0.57565(11) 0.0361(4) Uani 1 1 d . . . . .
C6 C 0.6132(2) 0.62212(17) 0.61013(11) 0.0369(4) Uani 1 1 d . . . . .
C19 C 0.3862(2) 0.82791(19) 0.95041(12) 0.0436(5) Uani 1 1 d . . . . .
C7 C 0.6629(2) 0.54302(18) 0.57762(12) 0.0426(5) Uani 1 1 d . . . . .
N4 N 0.7943(3) 0.4987(2) 0.48530(13) 0.0637(6) Uani 1 1 d . . . . .
C34 C 0.1896(2) 0.6226(2) 0.76568(12) 0.0442(5) Uani 1 1 d . . . . .
C1 C 0.5867(3) 0.89563(19) 0.58023(13) 0.0465(5) Uani 1 1 d . . . . .
H1 H 0.5604 0.9492 0.6056 0.056 Uiso 1 1 calc R . . . .
C4 C 0.6741(2) 0.74375(19) 0.50625(12) 0.0417(4) Uani 1 1 d . . . . .
C10 C 0.5327(3) 0.50796(19) 0.70347(14) 0.0500(5) Uani 1 1 d . . . . .
H10 H 0.4882 0.4949 0.7462 0.060 Uiso 1 1 calc R . . . .
C12 C 0.7308(2) 0.56881(19) 0.51041(13) 0.0459(5) Uani 1 1 d . . . . .
C11 C 0.7318(2) 0.6643(2) 0.47419(12) 0.0462(5) Uani 1 1 d . . . . .
C40 C 0.1974(2) 0.79856(19) 0.66556(12) 0.0448(5) Uani 1 1 d . . . . .
C20 C 0.6022(2) 0.91290(19) 0.88485(12) 0.0445(5) Uani 1 1 d . . . . .
H20A H 0.6532 0.9241 0.9363 0.053 Uiso 1 1 calc R . . . .
H20B H 0.6225 0.9886 0.8681 0.053 Uiso 1 1 calc R . . . .
C33 C 0.3481(3) 0.8681(2) 0.81801(12) 0.0463(5) Uani 1 1 d . . . . .
H33A H 0.3958 0.9442 0.8024 0.056 Uiso 1 1 calc R . . . .
H33B H 0.2540 0.8625 0.8318 0.056 Uiso 1 1 calc R . . . .
C8 C 0.6432(3) 0.4417(2) 0.61169(15) 0.0535(6) Uani 1 1 d . . . . .
H8 H 0.6752 0.3872 0.5922 0.064 Uiso 1 1 calc R . . . .
C21 C 0.7123(2) 0.72604(19) 0.88049(12) 0.0435(5) Uani 1 1 d . . . . .
C27 C 0.8669(2) 0.9455(2) 0.82902(13) 0.0472(5) Uani 1 1 d . . . . .
C39 C 0.0374(3) 0.5687(2) 0.73809(14) 0.0535(6) Uani 1 1 d . . . . .
H39 H -0.0097 0.6067 0.7079 0.064 Uiso 1 1 calc R . . . .
C3 C 0.6722(3) 0.8414(2) 0.47270(13) 0.0522(5) Uani 1 1 d . . . . .
H3 H 0.7015 0.8552 0.4260 0.063 Uiso 1 1 calc R . . . .
C9 C 0.5763(3) 0.4245(2) 0.67414(16) 0.0566(6) Uani 1 1 d . . . . .
H9 H 0.5602 0.3570 0.6968 0.068 Uiso 1 1 calc R . . . .
C41 C 0.2087(3) 0.7743(2) 0.59116(13) 0.0501(5) Uani 1 1 d . . . . .
H41 H 0.2672 0.7343 0.5804 0.060 Uiso 1 1 calc R . . . .
C2 C 0.6268(3) 0.9155(2) 0.50961(14) 0.0550(6) Uani 1 1 d . . . . .
H2 H 0.6226 0.9796 0.4876 0.066 Uiso 1 1 calc R . . . .
N7 N -0.2375(4) 0.2032(3) 0.6443(2) 0.1033(11) Uani 1 1 d . . . . .
C15 C 0.4356(3) 0.8239(2) 1.07826(14) 0.0577(6) Uani 1 1 d . . . . .
H15 H 0.5054 0.8394 1.1219 0.069 Uiso 1 1 calc R . . . .
C45 C 0.1085(3) 0.8573(3) 0.68044(16) 0.0633(7) Uani 1 1 d . . . . .
H45 H 0.0985 0.8732 0.7298 0.076 Uiso 1 1 calc R . . . .
C32 C 0.9866(3) 0.9607(3) 0.88451(16) 0.0653(7) Uani 1 1 d . . . . .
H32 H 0.9749 0.9119 0.9223 0.078 Uiso 1 1 calc R . . . .
C35 C 0.2557(3) 0.5640(2) 0.81196(15) 0.0605(6) Uani 1 1 d . . . . .
H35 H 0.3570 0.5981 0.8309 0.073 Uiso 1 1 calc R . . . .
C42 C 0.1336(3) 0.8090(2) 0.53273(15) 0.0617(6) Uani 1 1 d . . . . .
H42 H 0.1408 0.7915 0.4831 0.074 Uiso 1 1 calc R . . . .
C46 C -0.3330(5) 0.1689(3) 0.67307(19) 0.0820(10) Uani 1 1 d . . . . .
C22 C 0.7888(3) 0.6636(3) 0.85375(15) 0.0642(7) Uani 1 1 d . . . . .
H22 H 0.8273 0.6804 0.8095 0.077 Uiso 1 1 calc R . . . .
C14 C 0.8549(3) 0.6205(3) 0.38816(15) 0.0694(8) Uani 1 1 d . . . . .
H14 H 0.8992 0.6350 0.3454 0.083 Uiso 1 1 calc R . . . .
C37 C 0.0231(3) 0.4028(3) 0.80151(17) 0.0698(8) Uani 1 1 d . . . . .
H37 H -0.0322 0.3294 0.8132 0.084 Uiso 1 1 calc R . . . .
C18 C 0.2332(3) 0.7746(2) 0.95136(15) 0.0614(6) Uani 1 1 d . . . . .
H18 H 0.1646 0.7564 0.9070 0.074 Uiso 1 1 calc R . . . .
C43 C 0.0486(3) 0.8693(2) 0.54866(17) 0.0663(7) Uani 1 1 d . . . . .
H43 H 0.0004 0.8946 0.5098 0.080 Uiso 1 1 calc R . . . .
C28 C 0.8879(3) 1.0199(2) 0.77319(16) 0.0622(6) Uani 1 1 d . . . . .
H28 H 0.8086 1.0111 0.7356 0.075 Uiso 1 1 calc R . . . .
C16 C 0.2889(3) 0.7747(3) 1.08429(16) 0.0669(7) Uani 1 1 d . . . . .
H16 H 0.2590 0.7586 1.1306 0.080 Uiso 1 1 calc R . . . .
C26 C 0.6559(3) 0.6976(3) 0.94584(15) 0.0625(7) Uani 1 1 d . . . . .
H26 H 0.6057 0.7389 0.9655 0.075 Uiso 1 1 calc R . . . .
C44 C 0.0344(3) 0.8926(3) 0.62177(18) 0.0730(8) Uani 1 1 d . . . . .
H44 H -0.0251 0.9320 0.6320 0.088 Uiso 1 1 calc R . . . .
C36 C 0.1717(4) 0.4554(3) 0.82999(17) 0.0709(7) Uani 1 1 d . . . . .
H36 H 0.2168 0.4179 0.8617 0.085 Uiso 1 1 calc R . . . .
C38 C -0.0441(3) 0.4589(3) 0.75554(17) 0.0669(7) Uani 1 1 d . . . . .
H38 H -0.1450 0.4230 0.7360 0.080 Uiso 1 1 calc R . . . .
C17 C 0.1866(3) 0.7498(3) 1.01892(18) 0.0733(8) Uani 1 1 d . . . . .
H17 H 0.0855 0.7159 1.0208 0.088 Uiso 1 1 calc R . . . .
C13 C 0.8569(3) 0.5272(3) 0.42536(17) 0.0714(8) Uani 1 1 d . . . . .
H13 H 0.9046 0.4828 0.4071 0.086 Uiso 1 1 calc R . . . .
C31 C 1.1245(3) 1.0487(3) 0.8839(2) 0.0832(9) Uani 1 1 d . . . . .
H31 H 1.2046 1.0583 0.9211 0.100 Uiso 1 1 calc R . . . .
C25 C 0.6727(4) 0.6084(3) 0.98277(19) 0.0792(9) Uani 1 1 d . . . . .
H25 H 0.6307 0.5887 1.0258 0.095 Uiso 1 1 calc R . . . .
C23 C 0.8082(4) 0.5769(3) 0.89210(18) 0.0809(9) Uani 1 1 d . . . . .
H23 H 0.8612 0.5369 0.8739 0.097 Uiso 1 1 calc R . . . .
C24 C 0.7505(4) 0.5493(3) 0.95650(19) 0.0798(9) Uani 1 1 d . . . . .
H24 H 0.7640 0.4909 0.9822 0.096 Uiso 1 1 calc R . . . .
C29 C 1.0255(4) 1.1065(3) 0.7732(2) 0.0813(9) Uani 1 1 d . . . . .
H29 H 1.0388 1.1552 0.7354 0.098 Uiso 1 1 calc R . . . .
C30 C 1.1426(3) 1.1208(3) 0.8291(2) 0.0870(10) Uani 1 1 d . . . . .
H30 H 1.2347 1.1800 0.8294 0.104 Uiso 1 1 calc R . . . .

loop_
_atom_site_aniso_label
_atom_site_aniso_U_11
_atom_site_aniso_U_22
_atom_site_aniso_U_33
_atom_site_aniso_U_23
_atom_site_aniso_U_13
_atom_site_aniso_U_12
Cu1 0.04375(18) 0.04638(19) 0.03639(18) 0.00361(13) 0.00826(13) 0.02560(14)
P1 0.0402(3) 0.0521(3) 0.0362(3) 0.0036(2) 0.0042(2) 0.0273(2)
P2 0.0385(3) 0.0487(3) 0.0368(3) 0.0028(2) 0.0056(2) 0.0233(2)
S1 0.1638(10) 0.0905(6) 0.0728(5) 0.0286(5) 0.0389(6) 0.0683(7)
N1 0.0417(9) 0.0384(8) 0.0408(9) 0.0051(7) 0.0076(7) 0.0224(7)
N5 0.0431(9) 0.0585(11) 0.0364(9) -0.0005(8) 0.0060(7) 0.0275(8)
N2 0.0435(9) 0.0402(9) 0.0446(9) 0.0074(7) 0.0080(7) 0.0230(7)
N6 0.0533(10) 0.0630(11) 0.0384(9) 0.0001(8) 0.0086(8) 0.0316(9)
N3 0.0631(12) 0.0815(15) 0.0409(10) 0.0017(10) 0.0128(9) 0.0374(11)
C5 0.0359(9) 0.0389(10) 0.0366(10) 0.0030(8) 0.0026(8) 0.0194(8)
C6 0.0375(9) 0.0373(10) 0.0391(10) 0.0016(8) 0.0030(8) 0.0196(8)
C19 0.0478(11) 0.0486(11) 0.0413(11) -0.0018(9) 0.0089(9) 0.0269(9)
C7 0.0425(10) 0.0421(11) 0.0477(11) -0.0006(9) 0.0036(9) 0.0236(9)
N4 0.0714(14) 0.0668(13) 0.0680(14) -0.0043(11) 0.0191(11) 0.0426(11)
C34 0.0466(11) 0.0539(12) 0.0384(10) 0.0013(9) 0.0087(9) 0.0267(10)
C1 0.0544(12) 0.0428(11) 0.0529(12) 0.0106(9) 0.0119(10) 0.0291(10)
C4 0.0410(10) 0.0501(11) 0.0388(10) 0.0044(9) 0.0056(8) 0.0235(9)
C10 0.0544(13) 0.0461(12) 0.0570(13) 0.0166(10) 0.0144(10) 0.0249(10)
C12 0.0452(11) 0.0498(12) 0.0471(11) -0.0073(9) 0.0045(9) 0.0259(10)
C11 0.0428(11) 0.0584(13) 0.0397(11) -0.0038(9) 0.0045(9) 0.0245(10)
C40 0.0438(11) 0.0522(12) 0.0423(11) 0.0068(9) 0.0016(9) 0.0247(9)
C20 0.0454(11) 0.0494(12) 0.0425(11) -0.0009(9) 0.0066(9) 0.0240(9)
C33 0.0504(12) 0.0565(13) 0.0424(11) 0.0018(9) 0.0043(9) 0.0341(10)
C8 0.0567(13) 0.0428(12) 0.0697(15) 0.0024(11) 0.0087(11) 0.0300(10)
C21 0.0436(11) 0.0498(11) 0.0407(11) 0.0026(9) 0.0029(8) 0.0239(9)
C27 0.0423(11) 0.0515(12) 0.0505(12) -0.0004(10) 0.0071(9) 0.0222(9)
C39 0.0468(12) 0.0645(14) 0.0565(13) 0.0021(11) 0.0121(10) 0.0291(11)
C3 0.0591(13) 0.0639(14) 0.0449(12) 0.0183(10) 0.0140(10) 0.0331(11)
C9 0.0610(14) 0.0412(12) 0.0749(16) 0.0168(11) 0.0094(12) 0.0274(11)
C41 0.0462(12) 0.0576(13) 0.0471(12) 0.0052(10) 0.0043(9) 0.0224(10)
C2 0.0669(15) 0.0549(13) 0.0585(14) 0.0257(11) 0.0175(11) 0.0359(12)
N7 0.118(3) 0.0728(19) 0.116(3) 0.0076(18) 0.035(2) 0.0280(18)
C15 0.0708(16) 0.0697(16) 0.0433(12) 0.0040(11) 0.0132(11) 0.0385(13)
C45 0.0643(15) 0.0842(18) 0.0558(14) -0.0002(13) -0.0020(12) 0.0499(14)
C32 0.0506(13) 0.0776(18) 0.0619(15) 0.0037(13) 0.0001(11) 0.0222(13)
C35 0.0599(14) 0.0667(16) 0.0562(14) 0.0114(12) 0.0026(11) 0.0279(12)
C42 0.0553(14) 0.0759(17) 0.0466(13) 0.0134(12) -0.0001(11) 0.0198(13)
C46 0.133(3) 0.0472(15) 0.0648(18) -0.0070(13) -0.011(2) 0.0448(18)
C22 0.0834(18) 0.0826(18) 0.0492(13) 0.0064(12) 0.0126(12) 0.0573(16)
C14 0.0751(18) 0.095(2) 0.0492(14) -0.0045(14) 0.0192(13) 0.0443(16)
C37 0.0786(19) 0.0625(16) 0.0755(18) 0.0150(14) 0.0391(15) 0.0257(14)
C18 0.0476(13) 0.0767(17) 0.0560(14) -0.0008(12) 0.0091(11) 0.0209(12)
C43 0.0586(15) 0.0669(16) 0.0689(17) 0.0223(13) -0.0097(13) 0.0245(13)
C28 0.0603(15) 0.0560(14) 0.0694(16) 0.0103(12) 0.0082(12) 0.0223(12)
C16 0.0779(18) 0.0714(17) 0.0550(15) 0.0086(13) 0.0280(14) 0.0272(14)
C26 0.0726(16) 0.0784(17) 0.0599(15) 0.0204(13) 0.0222(13) 0.0501(15)
C44 0.0696(17) 0.0821(19) 0.081(2) 0.0062(15) -0.0060(15) 0.0517(16)
C36 0.089(2) 0.0732(18) 0.0612(16) 0.0255(14) 0.0185(15) 0.0390(16)
C38 0.0506(14) 0.0695(17) 0.0792(18) 0.0017(14) 0.0220(13) 0.0189(12)
C17 0.0573(15) 0.0823(19) 0.0750(19) 0.0053(15) 0.0276(14) 0.0160(14)
C13 0.0798(19) 0.084(2) 0.0687(17) -0.0082(15) 0.0236(15) 0.0501(16)
C31 0.0493(15) 0.081(2) 0.102(2) -0.0062(19) -0.0103(15) 0.0153(14)
C25 0.098(2) 0.093(2) 0.0719(18) 0.0372(17) 0.0281(17) 0.0579(19)
C23 0.117(3) 0.088(2) 0.0705(18) 0.0048(16) 0.0091(18) 0.079(2)
C24 0.108(2) 0.0733(19) 0.076(2) 0.0196(15) 0.0067(18) 0.0567(19)
C29 0.0750(19) 0.0580(16) 0.107(3) 0.0226(16) 0.0222(18) 0.0182(14)
C30 0.0543(16) 0.0625(18) 0.130(3) 0.0051(19) 0.0125(18) 0.0083(13)

loop_
_atom_type_symbol
_atom_type_description
_atom_type_scat_dispersion_real
_atom_type_scat_dispersion_imag
_atom_type_scat_source
C C 0.0181 0.0091 'International Tables Vol C Tables 4.2.6.8 and 6.1.1.4'
H H 0.0000 0.0000 'International Tables Vol C Tables 4.2.6.8 and 6.1.1.4'
Cu Cu -1.9646 0.5888 'International Tables Vol C Tables 4.2.6.8 and 6.1.1.4'
N N 0.0311 0.0180 'International Tables Vol C Tables 4.2.6.8 and 6.1.1.4'
P P 0.2955 0.4335 'International Tables Vol C Tables 4.2.6.8 and 6.1.1.4'
S S 0.3331 0.5567 'International Tables Vol C Tables 4.2.6.8 and 6.1.1.4'

loop_
_geom_angle_atom_site_label_1
_geom_angle_atom_site_label_2
_geom_angle_atom_site_label_3
_geom_angle
_geom_angle_site_symmetry_1
_geom_angle_site_symmetry_3
_geom_angle_publ_flag
P1 Cu1 P2 102.97(2) . . ?
N1 Cu1 P1 116.58(5) . . ?
N1 Cu1 P2 123.12(5) . . ?
N1 Cu1 N2 80.22(7) . . ?
N2 Cu1 P1 123.39(5) . . ?
N2 Cu1 P2 110.92(5) . . ?
C34 P1 Cu1 113.15(7) . . ?
C34 P1 C40 106.41(10) . . ?
C34 P1 C33 105.49(10) . . ?
C40 P1 Cu1 119.01(7) . . ?
C40 P1 C33 102.41(10) . . ?
C33 P1 Cu1 109.08(7) . . ?
C20 P2 Cu1 111.07(7) . . ?
C21 P2 Cu1 112.64(7) . . ?
C21 P2 C20 106.18(10) . . ?
C21 P2 C27 104.13(10) . . ?
C27 P2 Cu1 121.59(8) . . ?
C27 P2 C20 99.58(10) . . ?
C5 N1 Cu1 113.53(13) . . ?
C1 N1 Cu1 128.55(14) . . ?
C1 N1 C5 117.92(18) . . ?
C19 N5 C20 120.88(17) . . ?
C19 N5 C33 120.20(17) . . ?
C20 N5 C33 115.10(18) . . ?
C6 N2 Cu1 111.55(13) . . ?
C10 N2 Cu1 130.63(15) . . ?
C10 N2 C6 117.24(18) . . ?
C19 N6 C15 118.1(2) . . ?
C14 N3 C11 115.6(2) . . ?
N1 C5 C6 116.86(17) . . ?
N1 C5 C4 122.98(18) . . ?
C4 C5 C6 120.15(18) . . ?
N2 C6 C5 116.59(17) . . ?
N2 C6 C7 123.13(18) . . ?
C7 C6 C5 120.28(19) . . ?
N5 C19 C18 122.1(2) . . ?
N6 C19 N5 116.63(19) . . ?
N6 C19 C18 121.3(2) . . ?
C6 C7 C12 119.06(19) . . ?
C6 C7 C8 117.8(2) . . ?
C8 C7 C12 123.2(2) . . ?
C13 N4 C12 115.6(2) . . ?
C39 C34 P1 124.09(18) . . ?
C35 C34 P1 117.40(18) . . ?
C35 C34 C39 118.2(2) . . ?
N1 C1 H1 118.9 . . ?
N1 C1 C2 122.2(2) . . ?
C2 C1 H1 118.9 . . ?
C5 C4 C11 119.22(19) . . ?
C5 C4 C3 117.73(19) . . ?
C3 C4 C11 123.0(2) . . ?
N2 C10 H10 118.4 . . ?
N2 C10 C9 123.2(2) . . ?
C9 C10 H10 118.4 . . ?
N4 C12 C7 118.1(2) . . ?
N4 C12 C11 121.5(2) . . ?
C11 C12 C7 120.43(19) . . ?
N3 C11 C4 118.0(2) . . ?
N3 C11 C12 121.7(2) . . ?
C12 C11 C4 120.2(2) . . ?
C41 C40 P1 116.83(17) . . ?
C45 C40 P1 124.30(18) . . ?
C45 C40 C41 118.8(2) . . ?
P2 C20 H20A 108.6 . . ?
P2 C20 H20B 108.6 . . ?
N5 C20 P2 114.68(14) . . ?
N5 C20 H20A 108.6 . . ?
N5 C20 H20B 108.6 . . ?
H20A C20 H20B 107.6 . . ?
P1 C33 H33A 109.0 . . ?
P1 C33 H33B 109.0 . . ?
N5 C33 P1 113.03(14) . . ?
N5 C33 H33A 109.0 . . ?
N5 C33 H33B 109.0 . . ?
H33A C33 H33B 107.8 . . ?
C7 C8 H8 120.6 . . ?
C9 C8 C7 118.8(2) . . ?
C9 C8 H8 120.6 . . ?
C22 C21 P2 118.91(18) . . ?
C26 C21 P2 123.25(17) . . ?
C26 C21 C22 117.7(2) . . ?
C32 C27 P2 123.8(2) . . ?
C32 C27 C28 118.6(2) . . ?
C28 C27 P2 117.62(18) . . ?
C34 C39 H39 119.8 . . ?
C38 C39 C34 120.3(2) . . ?
C38 C39 H39 119.8 . . ?
C4 C3 H3 120.6 . . ?
C2 C3 C4 118.8(2) . . ?
C2 C3 H3 120.6 . . ?
C10 C9 H9 120.1 . . ?
C8 C9 C10 119.8(2) . . ?
C8 C9 H9 120.1 . . ?
C40 C41 H41 119.6 . . ?
C42 C41 C40 120.8(2) . . ?
C42 C41 H41 119.6 . . ?
C1 C2 H2 119.9 . . ?
C3 C2 C1 120.2(2) . . ?
C3 C2 H2 119.9 . . ?
N6 C15 H15 117.8 . . ?
N6 C15 C16 124.3(2) . . ?
C16 C15 H15 117.8 . . ?
C40 C45 H45 119.9 . . ?
C40 C45 C44 120.2(3) . . ?
C44 C45 H45 119.9 . . ?
C27 C32 H32 119.9 . . ?
C27 C32 C31 120.2(3) . . ?
C31 C32 H32 119.9 . . ?
C34 C35 H35 119.7 . . ?
C36 C35 C34 120.6(3) . . ?
C36 C35 H35 119.7 . . ?
C41 C42 H42 120.2 . . ?
C43 C42 C41 119.6(3) . . ?
C43 C42 H42 120.2 . . ?
N7 C46 S1 176.4(4) . . ?
C21 C22 H22 119.6 . . ?
C23 C22 C21 120.8(3) . . ?
C23 C22 H22 119.6 . . ?
N3 C14 H14 118.8 . . ?
N3 C14 C13 122.5(2) . . ?
C13 C14 H14 118.8 . . ?
C36 C37 H37 120.1 . . ?
C36 C37 C38 119.7(3) . . ?
C38 C37 H37 120.1 . . ?
C19 C18 H18 120.7 . . ?
C17 C18 C19 118.6(2) . . ?
C17 C18 H18 120.7 . . ?
C42 C43 H43 119.8 . . ?
C44 C43 C42 120.4(2) . . ?
C44 C43 H43 119.8 . . ?
C27 C28 H28 119.8 . . ?
C29 C28 C27 120.5(3) . . ?
C29 C28 H28 119.8 . . ?
C15 C16 H16 121.4 . . ?
C15 C16 C17 117.3(2) . . ?
C17 C16 H16 121.4 . . ?
C21 C26 H26 119.5 . . ?
C21 C26 C25 121.0(2) . . ?
C25 C26 H26 119.5 . . ?
C45 C44 H44 119.9 . . ?
C43 C44 C45 120.2(3) . . ?
C43 C44 H44 119.9 . . ?
C35 C36 H36 119.7 . . ?
C37 C36 C35 120.6(3) . . ?
C37 C36 H36 119.7 . . ?
C39 C38 H38 119.7 . . ?
C37 C38 C39 120.5(3) . . ?
C37 C38 H38 119.7 . . ?
C18 C17 C16 120.4(3) . . ?
C18 C17 H17 119.8 . . ?
C16 C17 H17 119.8 . . ?
N4 C13 C14 123.0(2) . . ?
N4 C13 H13 118.5 . . ?
C14 C13 H13 118.5 . . ?
C32 C31 H31 119.8 . . ?
C30 C31 C32 120.4(3) . . ?
C30 C31 H31 119.8 . . ?
C26 C25 H25 119.8 . . ?
C24 C25 C26 120.5(3) . . ?
C24 C25 H25 119.8 . . ?
C22 C23 H23 119.7 . . ?
C24 C23 C22 120.7(3) . . ?
C24 C23 H23 119.7 . . ?
C25 C24 C23 119.3(3) . . ?
C25 C24 H24 120.4 . . ?
C23 C24 H24 120.4 . . ?
C28 C29 H29 119.9 . . ?
C30 C29 C28 120.1(3) . . ?
C30 C29 H29 119.9 . . ?
C31 C30 C29 120.3(3) . . ?
C31 C30 H30 119.9 . . ?
C29 C30 H30 119.9 . . ?

loop_
_geom_bond_atom_site_label_1
_geom_bond_atom_site_label_2
_geom_bond_distance
_geom_bond_site_symmetry_2
_geom_bond_publ_flag
Cu1 P1 2.2335(6) . ?
Cu1 P2 2.2494(6) . ?
Cu1 N1 2.0472(17) . ?
Cu1 N2 2.0971(17) . ?
P1 C34 1.818(2) . ?
P1 C40 1.821(2) . ?
P1 C33 1.852(2) . ?
P2 C20 1.862(2) . ?
P2 C21 1.819(2) . ?
P2 C27 1.827(2) . ?
S1 C46 1.620(5) . ?
N1 C5 1.349(3) . ?
N1 C1 1.336(3) . ?
N5 C19 1.393(3) . ?
N5 C20 1.460(3) . ?
N5 C33 1.461(3) . ?
N2 C6 1.353(3) . ?
N2 C10 1.336(3) . ?
N6 C19 1.339(3) . ?
N6 C15 1.342(3) . ?
N3 C11 1.352(3) . ?
N3 C14 1.323(3) . ?
C5 C6 1.453(3) . ?
C5 C4 1.400(3) . ?
C6 C7 1.402(3) . ?
C19 C18 1.402(3) . ?
C7 C12 1.456(3) . ?
C7 C8 1.402(3) . ?
N4 C12 1.355(3) . ?
N4 C13 1.316(4) . ?
C34 C39 1.395(3) . ?
C34 C35 1.393(3) . ?
C1 H1 0.9300 . ?
C1 C2 1.392(3) . ?
C4 C11 1.457(3) . ?
C4 C3 1.402(3) . ?
C10 H10 0.9300 . ?
C10 C9 1.385(3) . ?
C12 C11 1.394(3) . ?
C40 C41 1.390(3) . ?
C40 C45 1.387(3) . ?
C20 H20A 0.9700 . ?
C20 H20B 0.9700 . ?
C33 H33A 0.9700 . ?
C33 H33B 0.9700 . ?
C8 H8 0.9300 . ?
C8 C9 1.368(4) . ?
C21 C22 1.389(3) . ?
C21 C26 1.378(3) . ?
C27 C32 1.385(3) . ?
C27 C28 1.392(4) . ?
C39 H39 0.9300 . ?
C39 C38 1.389(4) . ?
C3 H3 0.9300 . ?
C3 C2 1.360(3) . ?
C9 H9 0.9300 . ?
C41 H41 0.9300 . ?
C41 C42 1.389(3) . ?
C2 H2 0.9300 . ?
N7 C46 1.091(5) . ?
C15 H15 0.9300 . ?
C15 C16 1.362(4) . ?
C45 H45 0.9300 . ?
C45 C44 1.390(4) . ?
C32 H32 0.9300 . ?
C32 C31 1.392(4) . ?
C35 H35 0.9300 . ?
C35 C36 1.386(4) . ?
C42 H42 0.9300 . ?
C42 C43 1.374(4) . ?
C22 H22 0.9300 . ?
C22 C23 1.380(4) . ?
C14 H14 0.9300 . ?
C14 C13 1.386(4) . ?
C37 H37 0.9300 . ?
C37 C36 1.368(4) . ?
C37 C38 1.374(4) . ?
C18 H18 0.9300 . ?
C18 C17 1.370(4) . ?
C43 H43 0.9300 . ?
C43 C44 1.374(4) . ?
C28 H28 0.9300 . ?
C28 C29 1.381(4) . ?
C16 H16 0.9300 . ?
C16 C17 1.380(4) . ?
C26 H26 0.9300 . ?
C26 C25 1.384(4) . ?
C44 H44 0.9300 . ?
C36 H36 0.9300 . ?
C38 H38 0.9300 . ?
C17 H17 0.9300 . ?
C13 H13 0.9300 . ?
C31 H31 0.9300 . ?
C31 C30 1.359(5) . ?
C25 H25 0.9300 . ?
C25 C24 1.365(4) . ?
C23 H23 0.9300 . ?
C23 C24 1.366(5) . ?
C24 H24 0.9300 . ?
C29 H29 0.9300 . ?
C29 C30 1.373(5) . ?
C30 H30 0.9300 . ?
